data_4328568
loop_
_publ_author_name
'Jessica N. Boynton'
'W. Alexander Merrill'
'William M. Reiff'
'James C. Fettinger'
'Philip P. Power'

_publ_section_title
;
 Two-Coordinate, Quasi-Two-Coordinate, and Distorted Three Coordinate,
 T-Shaped Chromium(II) Amido Complexes: Unusual Effects of Coordination
 Geometry on the Lowering of Ground State Magnetic Moments
;
_journal_name_full 'Inorganic Chemistry'
_journal_page_first 3212
_journal_page_last 3219
_journal_paper_doi 10.1021/ic202661n
_journal_volume 51
_journal_year 2012
_chemical_formula_moiety 'C60 H76 Cr N2'
_chemical_formula_sum 'C60 H76 Cr N2'
_chemical_formula_weight 877.23
_chemical_name_systematic
; 

 ? 

;
_space_group_IT_number 14
_symmetry_cell_setting monoclinic
_symmetry_space_group_name_Hall '-P 2yn'
_symmetry_space_group_name_H-M 'P 1 21/n 1'
_atom_sites_solution_hydrogens geom
_atom_sites_solution_primary direct
_atom_sites_solution_secondary difmap
_audit_creation_method SHELXL-97
_cell_angle_alpha 90.00
_cell_angle_beta 90.5310(10)
_cell_angle_gamma 90.00
_cell_formula_units_Z 2
_cell_length_a 10.7222(3)
_cell_length_b 20.3204(6)
_cell_length_c 11.2743(4)
_cell_measurement_reflns_used 9932
_cell_measurement_temperature 90(2)
_cell_measurement_theta_max 27.85
_cell_measurement_theta_min 2.61
_cell_volume 2456.33(13)
_computing_cell_refinement 'SAINT (7.68A) (Bruker, 2009)'
_computing_data_collection 'Apex2 (2010-11.3) (Bruker, 2010)'
_computing_data_reduction 'SAINT (7.68A) (Bruker, 2009)'
_computing_molecular_graphics 'Bruker SHELXTL'
_computing_publication_material 'Bruker SHELXTL'
_computing_structure_refinement 'SHELXL-97 (Sheldrick, 2008)'
_computing_structure_solution 'SHELXS-97 (Sheldrick, 2008)'
_diffrn_ambient_temperature 90(2)
_diffrn_measured_fraction_theta_full 0.999
_diffrn_measured_fraction_theta_max 0.999
_diffrn_measurement_device_type 'Bruker APEX-II CCD'
_diffrn_measurement_method '\f and \w scans'
_diffrn_radiation_monochromator graphite
_diffrn_radiation_source 'fine-focus sealed tube'
_diffrn_radiation_type MoK\a
_diffrn_radiation_wavelength 0.71073
_diffrn_reflns_av_R_equivalents 0.0253
_diffrn_reflns_av_sigmaI/netI 0.0207
_diffrn_reflns_limit_h_max 13
_diffrn_reflns_limit_h_min -13
_diffrn_reflns_limit_k_max 26
_diffrn_reflns_limit_k_min -26
_diffrn_reflns_limit_l_max 14
_diffrn_reflns_limit_l_min -14
_diffrn_reflns_number 20929
_diffrn_reflns_theta_full 27.50
_diffrn_reflns_theta_max 27.50
_diffrn_reflns_theta_min 2.61
_exptl_absorpt_coefficient_mu 0.273
_exptl_absorpt_correction_T_max 0.9491
_exptl_absorpt_correction_T_min 0.9366
_exptl_absorpt_correction_type multi-scan
_exptl_absorpt_process_details 'SADABS 2008/1 (Sheldrick, 2008)'
_exptl_crystal_colour Red
_exptl_crystal_density_diffrn 1.186
_exptl_crystal_description Block
_exptl_crystal_F_000 948
_exptl_crystal_size_max 0.24
_exptl_crystal_size_mid 0.20
_exptl_crystal_size_min 0.19
_refine_diff_density_max 0.366
_refine_diff_density_min -0.512
_refine_diff_density_rms 0.048
_refine_ls_extinction_method none
_refine_ls_goodness_of_fit_ref 1.028
_refine_ls_hydrogen_treatment mixed
_refine_ls_matrix_type full
_refine_ls_number_parameters 438
_refine_ls_number_reflns 5639
_refine_ls_number_restraints 0
_refine_ls_restrained_S_all 1.028
_refine_ls_R_factor_all 0.0462
_refine_ls_R_factor_gt 0.0366
_refine_ls_shift/su_max 0.000
_refine_ls_shift/su_mean 0.000
_refine_ls_structure_factor_coef Fsqd
_refine_ls_weighting_details 'calc w=1/[\s^2^(Fo^2^)+(0.0519P)^2^+1.2099P] where P=(Fo^2^+2Fc^2^)/3'
_refine_ls_weighting_scheme calc
_refine_ls_wR_factor_gt 0.0949
_refine_ls_wR_factor_ref 0.1011
_reflns_number_gt 4782
_reflns_number_total 5639
_reflns_threshold_expression >2sigma(I)
_cod_data_source_file ic202661n_si_001_2.cif
_cod_data_source_block jb4fmi
_cod_original_sg_symbol_H-M 'P 21/n'
_cod_database_code 4328568

loop_
_symmetry_equiv_pos_as_xyz
'x, y, z'
'-x+1/2, y+1/2, -z+1/2'
'-x, -y, -z'
'x-1/2, -y-1/2, z-1/2'

loop_
_atom_site_label
_atom_site_type_symbol
_atom_site_fract_x
_atom_site_fract_y
_atom_site_fract_z
_atom_site_U_iso_or_equiv
_atom_site_adp_type
_atom_site_occupancy
_atom_site_symmetry_multiplicity
_atom_site_calc_flag
_atom_site_refinement_flags
Cr1 Cr 0.5000 0.5000 0.5000 0.01796(9) Uani 1 2 d S
C1 C 0.67072(12) 0.39290(6) 0.41895(11) 0.0161(3) Uani 1 1 d .
N1 N 0.55231(11) 0.41833(6) 0.41909(11) 0.0181(2) Uani 1 1 d .
H1 H 0.5005(19) 0.3924(10) 0.3909(17) 0.033(5) Uiso 1 1 d .
C2 C 0.77004(13) 0.43225(7) 0.46250(12) 0.0175(3) Uani 1 1 d .
C3 C 0.89145(13) 0.40752(7) 0.46518(13) 0.0194(3) Uani 1 1 d .
H3 H 0.9582(17) 0.4353(9) 0.4940(15) 0.022(4) Uiso 1 1 d .
C4 C 0.91808(13) 0.34473(7) 0.42299(13) 0.0207(3) Uani 1 1 d .
H4 H 1.0015(18) 0.3287(9) 0.4246(16) 0.028(5) Uiso 1 1 d .
C5 C 0.82123(13) 0.30625(7) 0.37851(12) 0.0189(3) Uani 1 1 d .
H5 H 0.8380(16) 0.2637(9) 0.3494(15) 0.026(4) Uiso 1 1 d .
C6 C 0.69847(12) 0.32865(6) 0.37621(11) 0.0164(3) Uani 1 1 d .
C7 C 0.74515(12) 0.50189(7) 0.50173(12) 0.0178(3) Uani 1 1 d .
C8 C 0.73870(13) 0.55304(7) 0.41504(13) 0.0204(3) Uani 1 1 d .
C9 C 0.73504(13) 0.61853(7) 0.45306(14) 0.0231(3) Uani 1 1 d .
H9 H 0.7303(16) 0.6537(9) 0.3956(16) 0.028(5) Uiso 1 1 d .
C10 C 0.73630(13) 0.63438(7) 0.57236(14) 0.0223(3) Uani 1 1 d .
H10 H 0.7341(16) 0.6792(9) 0.5961(15) 0.025(4) Uiso 1 1 d .
C11 C 0.74160(13) 0.58500(7) 0.65700(14) 0.0210(3) Uani 1 1 d .
H11 H 0.7379(16) 0.5964(9) 0.7383(16) 0.025(4) Uiso 1 1 d .
C12 C 0.74695(12) 0.51864(7) 0.62438(13) 0.0185(3) Uani 1 1 d .
C13 C 0.74743(15) 0.53731(8) 0.28288(13) 0.0246(3) Uani 1 1 d .
H13 H 0.7008(17) 0.4975(9) 0.2702(16) 0.026(4) Uiso 1 1 d .
C14 C 0.69288(17) 0.59118(9) 0.20244(16) 0.0317(4) Uani 1 1 d .
H14A H 0.6082(19) 0.6056(10) 0.2290(17) 0.036(5) Uiso 1 1 d .
H14B H 0.6833(19) 0.5738(10) 0.1194(18) 0.038(5) Uiso 1 1 d .
H14C H 0.7466(18) 0.6316(10) 0.1987(17) 0.037(5) Uiso 1 1 d .
C15 C 0.88342(17) 0.52615(10) 0.24686(16) 0.0327(4) Uani 1 1 d .
H15A H 0.931(2) 0.5646(12) 0.2598(19) 0.044(6) Uiso 1 1 d .
H15B H 0.883(2) 0.5144(10) 0.155(2) 0.043(6) Uiso 1 1 d .
H15C H 0.9223(19) 0.4914(10) 0.2923(18) 0.035(5) Uiso 1 1 d .
C16 C 0.75659(14) 0.46506(7) 0.71862(13) 0.0206(3) Uani 1 1 d .
H16 H 0.8200(15) 0.4322(8) 0.6908(14) 0.021(4) Uiso 1 1 d .
C17 C 0.63112(16) 0.43026(8) 0.73054(15) 0.0262(3) Uani 1 1 d .
H17A H 0.5678(18) 0.4617(10) 0.7595(16) 0.031(5) Uiso 1 1 d .
H17B H 0.6354(18) 0.3951(10) 0.7878(17) 0.035(5) Uiso 1 1 d .
H17C H 0.6032(17) 0.4120(9) 0.6547(17) 0.029(5) Uiso 1 1 d .
C18 C 0.80105(16) 0.48996(8) 0.84046(14) 0.0249(3) Uani 1 1 d .
H18A H 0.8751(18) 0.5145(9) 0.8376(16) 0.025(4) Uiso 1 1 d .
H18B H 0.8188(18) 0.4524(10) 0.8941(18) 0.038(5) Uiso 1 1 d .
H18C H 0.7399(19) 0.5160(10) 0.8784(17) 0.031(5) Uiso 1 1 d .
C19 C 0.59471(12) 0.28728(6) 0.32648(12) 0.0162(3) Uani 1 1 d .
C20 C 0.54176(13) 0.23564(7) 0.39346(13) 0.0201(3) Uani 1 1 d .
C21 C 0.44325(14) 0.19964(7) 0.34344(15) 0.0258(3) Uani 1 1 d .
H21 H 0.4087(18) 0.1652(10) 0.3891(17) 0.032(5) Uiso 1 1 d .
C22 C 0.39519(15) 0.21462(8) 0.23267(15) 0.0268(3) Uani 1 1 d .
H22 H 0.3263(18) 0.1907(10) 0.2007(17) 0.036(5) Uiso 1 1 d .
C23 C 0.44709(14) 0.26515(8) 0.16762(14) 0.0238(3) Uani 1 1 d .
H23 H 0.4174(17) 0.2742(9) 0.0921(17) 0.029(5) Uiso 1 1 d .
C24 C 0.54739(13) 0.30136(7) 0.21225(12) 0.0183(3) Uani 1 1 d .
C25 C 0.58850(15) 0.22055(8) 0.51829(14) 0.0259(3) Uani 1 1 d .
H25 H 0.675(2) 0.2295(10) 0.5240(17) 0.038(5) Uiso 1 1 d .
C26 C 0.52690(19) 0.26607(8) 0.60792(15) 0.0318(4) Uani 1 1 d .
H26A H 0.538(2) 0.3137(12) 0.585(2) 0.052(6) Uiso 1 1 d .
H26B H 0.564(2) 0.2592(11) 0.687(2) 0.048(6) Uiso 1 1 d .
H26C H 0.4389(19) 0.2555(10) 0.6161(16) 0.034(5) Uiso 1 1 d .
C27 C 0.5663(2) 0.14863(9) 0.55611(18) 0.0406(4) Uani 1 1 d .
H27A H 0.612(2) 0.1455(11) 0.634(2) 0.050(6) Uiso 1 1 d .
H27B H 0.608(2) 0.1174(12) 0.497(2) 0.061(7) Uiso 1 1 d .
H27C H 0.468(2) 0.1383(12) 0.569(2) 0.056(7) Uiso 1 1 d .
C28 C 0.60759(14) 0.35290(7) 0.13334(13) 0.0222(3) Uani 1 1 d .
H28 H 0.6718(17) 0.3731(9) 0.1757(16) 0.029(5) Uiso 1 1 d .
C29 C 0.51667(18) 0.40624(9) 0.09398(17) 0.0335(4) Uani 1 1 d .
H29A H 0.4543(19) 0.3880(10) 0.0514(17) 0.033(5) Uiso 1 1 d .
H29B H 0.5595(19) 0.4408(10) 0.0441(18) 0.040(5) Uiso 1 1 d .
H29C H 0.479(2) 0.4298(11) 0.166(2) 0.049(6) Uiso 1 1 d .
C30 C 0.66582(19) 0.31956(10) 0.02535(17) 0.0379(4) Uani 1 1 d .
H30A H 0.727(2) 0.2878(11) 0.0490(18) 0.044(6) Uiso 1 1 d .
H30B H 0.712(2) 0.3529(11) -0.022(2) 0.049(6) Uiso 1 1 d .
H30C H 0.597(2) 0.2991(11) -0.024(2) 0.048(6) Uiso 1 1 d .

loop_
_atom_site_aniso_label
_atom_site_aniso_U_11
_atom_site_aniso_U_22
_atom_site_aniso_U_33
_atom_site_aniso_U_23
_atom_site_aniso_U_13
_atom_site_aniso_U_12
Cr1 0.01743(16) 0.01367(15) 0.02273(17) -0.00269(12) -0.00227(12) 0.00154(12)
C1 0.0168(6) 0.0159(6) 0.0156(6) 0.0015(5) -0.0005(5) 0.0010(5)
N1 0.0151(5) 0.0159(5) 0.0232(6) -0.0029(5) -0.0028(4) -0.0002(4)
C2 0.0190(6) 0.0150(6) 0.0186(6) 0.0006(5) -0.0009(5) 0.0002(5)
C3 0.0172(6) 0.0196(7) 0.0215(7) 0.0009(5) -0.0028(5) -0.0017(5)
C4 0.0163(6) 0.0219(7) 0.0238(7) 0.0008(5) -0.0008(5) 0.0040(5)
C5 0.0205(7) 0.0162(6) 0.0200(7) -0.0009(5) -0.0003(5) 0.0040(5)
C6 0.0182(6) 0.0157(6) 0.0153(6) 0.0013(5) -0.0012(5) 0.0004(5)
C7 0.0148(6) 0.0151(6) 0.0234(7) -0.0003(5) -0.0024(5) -0.0014(5)
C8 0.0166(6) 0.0184(7) 0.0261(7) 0.0025(5) -0.0026(5) -0.0017(5)
C9 0.0195(7) 0.0166(7) 0.0331(8) 0.0051(6) -0.0022(6) -0.0012(5)
C10 0.0171(6) 0.0136(6) 0.0362(8) -0.0016(6) -0.0021(6) -0.0016(5)
C11 0.0171(6) 0.0175(7) 0.0283(7) -0.0035(6) -0.0023(5) -0.0013(5)
C12 0.0152(6) 0.0165(6) 0.0239(7) -0.0004(5) -0.0023(5) -0.0006(5)
C13 0.0257(7) 0.0236(7) 0.0244(7) 0.0040(6) -0.0022(6) -0.0020(6)
C14 0.0295(8) 0.0353(9) 0.0303(8) 0.0111(7) -0.0043(7) -0.0010(7)
C15 0.0318(9) 0.0381(9) 0.0281(8) 0.0088(7) 0.0041(7) 0.0041(8)
C16 0.0245(7) 0.0152(6) 0.0221(7) -0.0006(5) -0.0023(5) 0.0005(5)
C17 0.0309(8) 0.0224(7) 0.0254(8) 0.0017(6) -0.0023(6) -0.0067(6)
C18 0.0281(8) 0.0208(7) 0.0257(8) -0.0026(6) -0.0051(6) 0.0009(6)
C19 0.0166(6) 0.0126(6) 0.0195(6) -0.0014(5) 0.0006(5) 0.0017(5)
C20 0.0206(7) 0.0161(6) 0.0237(7) 0.0028(5) 0.0030(5) 0.0041(5)
C21 0.0240(7) 0.0164(7) 0.0370(8) 0.0029(6) 0.0060(6) -0.0024(6)
C22 0.0231(7) 0.0216(7) 0.0358(9) -0.0077(6) -0.0012(6) -0.0043(6)
C23 0.0253(7) 0.0250(7) 0.0213(7) -0.0049(6) -0.0032(6) -0.0012(6)
C24 0.0203(6) 0.0161(6) 0.0187(6) -0.0020(5) 0.0002(5) 0.0003(5)
C25 0.0239(7) 0.0277(8) 0.0262(8) 0.0098(6) 0.0007(6) 0.0029(6)
C26 0.0463(10) 0.0247(8) 0.0245(8) 0.0004(6) -0.0051(7) 0.0005(7)
C27 0.0642(13) 0.0247(8) 0.0331(9) 0.0086(7) 0.0041(9) 0.0132(9)
C28 0.0233(7) 0.0234(7) 0.0200(7) 0.0045(5) -0.0023(6) -0.0018(6)
C29 0.0348(9) 0.0286(8) 0.0372(9) 0.0091(7) 0.0039(8) 0.0065(7)
C30 0.0423(10) 0.0366(10) 0.0351(9) 0.0092(8) 0.0152(8) 0.0099(8)

loop_
_atom_type_symbol
_atom_type_description
_atom_type_scat_dispersion_real
_atom_type_scat_dispersion_imag
_atom_type_scat_source
C C 0.0033 0.0016 'International Tables Vol C Tables 4.2.6.8 and 6.1.1.4'
H H 0.0000 0.0000 'International Tables Vol C Tables 4.2.6.8 and 6.1.1.4'
N N 0.0061 0.0033 'International Tables Vol C Tables 4.2.6.8 and 6.1.1.4'
Cr Cr 0.3209 0.6236 'International Tables Vol C Tables 4.2.6.8 and 6.1.1.4'

loop_
_geom_angle_atom_site_label_1
_geom_angle_atom_site_label_2
_geom_angle_atom_site_label_3
_geom_angle
_geom_angle_site_symmetry_1
N1 Cr1 N1 180.0 3_666
N1 C1 C2 118.71(12) .
N1 C1 C6 122.85(12) .
C2 C1 C6 118.44(12) .
C1 N1 Cr1 125.70(9) .
C1 N1 H1 112.3(14) .
Cr1 N1 H1 121.3(13) .
C3 C2 C1 120.18(12) .
C3 C2 C7 119.96(12) .
C1 C2 C7 119.82(12) .
C4 C3 C2 121.12(13) .
C4 C3 H3 119.8(10) .
C2 C3 H3 119.0(10) .
C5 C4 C3 118.94(13) .
C5 C4 H4 120.9(11) .
C3 C4 H4 120.1(11) .
C4 C5 C6 121.72(13) .
C4 C5 H5 119.8(11) .
C6 C5 H5 118.5(11) .
C5 C6 C1 119.58(12) .
C5 C6 C19 121.45(12) .
C1 C6 C19 118.95(11) .
C12 C7 C8 119.40(12) .
C12 C7 C2 120.56(12) .
C8 C7 C2 119.35(12) .
C9 C8 C7 118.95(13) .
C9 C8 C13 120.00(13) .
C7 C8 C13 120.82(13) .
C10 C9 C8 121.29(14) .
C10 C9 H9 118.7(11) .
C8 C9 H9 120.0(11) .
C9 C10 C11 120.08(13) .
C9 C10 H10 119.8(11) .
C11 C10 H10 120.1(11) .
C10 C11 C12 121.23(14) .
C10 C11 H11 119.2(11) .
C12 C11 H11 119.5(11) .
C11 C12 C7 119.04(13) .
C11 C12 C16 120.53(13) .
C7 C12 C16 120.43(12) .
C8 C13 C14 113.63(13) .
C8 C13 C15 110.86(13) .
C14 C13 C15 107.89(13) .
C8 C13 H13 106.6(11) .
C14 C13 H13 108.5(11) .
C15 C13 H13 109.3(11) .
C13 C14 H14A 112.0(11) .
C13 C14 H14B 109.6(12) .
H14A C14 H14B 107.2(16) .
C13 C14 H14C 113.1(11) .
H14A C14 H14C 107.1(16) .
H14B C14 H14C 107.6(16) .
C13 C15 H15A 110.6(13) .
C13 C15 H15B 107.1(12) .
H15A C15 H15B 109.6(17) .
C13 C15 H15C 112.0(12) .
H15A C15 H15C 107.0(18) .
H15B C15 H15C 110.6(16) .
C12 C16 C17 109.76(12) .
C12 C16 C18 113.99(12) .
C17 C16 C18 109.90(13) .
C12 C16 H16 107.3(9) .
C17 C16 H16 108.6(10) .
C18 C16 H16 107.0(9) .
C16 C17 H17A 109.8(11) .
C16 C17 H17B 111.5(12) .
H17A C17 H17B 106.6(15) .
C16 C17 H17C 111.2(11) .
H17A C17 H17C 109.2(15) .
H17B C17 H17C 108.4(16) .
C16 C18 H18A 113.6(11) .
C16 C18 H18B 110.4(12) .
H18A C18 H18B 105.8(16) .
C16 C18 H18C 112.2(12) .
H18A C18 H18C 107.9(16) .
H18B C18 H18C 106.5(16) .
C24 C19 C20 119.70(12) .
C24 C19 C6 119.19(12) .
C20 C19 C6 121.09(12) .
C21 C20 C19 118.54(13) .
C21 C20 C25 120.58(13) .
C19 C20 C25 120.86(13) .
C22 C21 C20 121.55(14) .
C22 C21 H21 120.7(11) .
C20 C21 H21 117.8(11) .
C21 C22 C23 119.69(14) .
C21 C22 H22 120.8(12) .
C23 C22 H22 119.6(12) .
C22 C23 C24 120.93(14) .
C22 C23 H23 119.9(11) .
C24 C23 H23 119.1(11) .
C23 C24 C19 119.54(13) .
C23 C24 C28 118.85(13) .
C19 C24 C28 121.53(12) .
C20 C25 C26 110.48(12) .
C20 C25 C27 113.38(14) .
C26 C25 C27 108.83(14) .
C20 C25 H25 109.7(12) .
C26 C25 H25 105.5(12) .
C27 C25 H25 108.6(12) .
C25 C26 H26A 111.2(13) .
C25 C26 H26B 110.1(13) .
H26A C26 H26B 108.6(18) .
C25 C26 H26C 110.8(11) .
H26A C26 H26C 110.6(17) .
H26B C26 H26C 105.3(17) .
C25 C27 H27A 103.1(13) .
C25 C27 H27B 109.7(14) .
H27A C27 H27B 108.4(18) .
C25 C27 H27C 111.9(13) .
H27A C27 H27C 109.8(18) .
H27B C27 H27C 113.4(19) .
C29 C28 C24 112.75(13) .
C29 C28 C30 110.37(14) .
C24 C28 C30 109.80(13) .
C29 C28 H28 107.8(12) .
C24 C28 H28 108.6(11) .
C30 C28 H28 107.3(11) .
C28 C29 H29A 109.5(13) .
C28 C29 H29B 111.3(12) .
H29A C29 H29B 109.1(17) .
C28 C29 H29C 110.7(12) .
H29A C29 H29C 108.8(17) .
H29B C29 H29C 107.4(17) .
C28 C30 H30A 111.1(13) .
C28 C30 H30B 109.7(13) .
H30A C30 H30B 105.3(18) .
C28 C30 H30C 108.8(13) .
H30A C30 H30C 111.6(18) .
H30B C30 H30C 110.2(17) .

loop_
_geom_bond_atom_site_label_1
_geom_bond_atom_site_label_2
_geom_bond_distance
_geom_bond_site_symmetry_2
Cr1 N1 1.9774(12) 3_666
Cr1 N1 1.9775(12) .
C1 N1 1.3707(17) .
C1 C2 1.4159(19) .
C1 C6 1.4240(18) .
N1 H1 0.83(2) .
C2 C3 1.3954(19) .
C2 C7 1.5073(18) .
C3 C4 1.392(2) .
C3 H3 0.965(18) .
C4 C5 1.390(2) .
C4 H4 0.952(19) .
C5 C6 1.3928(19) .
C5 H5 0.943(19) .
C6 C19 1.4991(18) .
C7 C12 1.424(2) .
C7 C8 1.4279(19) .
C8 C9 1.399(2) .
C8 C13 1.528(2) .
C9 C10 1.383(2) .
C9 H9 0.966(19) .
C10 C11 1.386(2) .
C10 H10 0.949(18) .
C11 C12 1.3990(19) .
C11 H11 0.946(18) .
C12 C16 1.5242(19) .
C13 C14 1.534(2) .
C13 C15 1.534(2) .
C13 H13 0.960(18) .
C14 H14A 1.00(2) .
C14 H14B 1.01(2) .
C14 H14C 1.00(2) .
C15 H15A 0.94(2) .
C15 H15B 1.06(2) .
C15 H15C 0.96(2) .
C16 C17 1.527(2) .
C16 C18 1.536(2) .
C16 H16 1.005(17) .
C17 H17A 0.99(2) .
C17 H17B 0.96(2) .
C17 H17C 0.977(19) .
C18 H18A 0.939(19) .
C18 H18B 0.99(2) .
C18 H18C 0.95(2) .
C19 C24 1.4092(19) .
C19 C20 1.4149(19) .
C20 C21 1.399(2) .
C20 C25 1.521(2) .
C21 C22 1.381(2) .
C21 H21 0.947(19) .
C22 C23 1.382(2) .
C22 H22 0.95(2) .
C23 C24 1.393(2) .
C23 H23 0.925(19) .
C24 C28 1.5217(19) .
C25 C26 1.525(2) .
C25 C27 1.541(2) .
C25 H25 0.94(2) .
C26 H26A 1.01(2) .
C26 H26B 0.98(2) .
C26 H26C 0.97(2) .
C27 H27A 1.01(2) .
C27 H27B 1.03(2) .
C27 H27C 1.08(2) .
C28 C29 1.521(2) .
C28 C30 1.531(2) .
C28 H28 0.930(19) .
C29 H29A 0.90(2) .
C29 H29B 1.01(2) .
C29 H29C 1.03(2) .
C30 H30A 0.96(2) .
C30 H30B 1.00(2) .
C30 H30C 1.01(2) .

loop_
_geom_torsion_atom_site_label_1
_geom_torsion_atom_site_label_2
_geom_torsion_atom_site_label_3
_geom_torsion_atom_site_label_4
_geom_torsion
C2 C1 N1 Cr1 -11.22(18)
C6 C1 N1 Cr1 169.15(10)
N1 C1 C2 C3 179.09(12)
C6 C1 C2 C3 -1.27(19)
N1 C1 C2 C7 -3.22(19)
C6 C1 C2 C7 176.43(12)
C1 C2 C3 C4 1.5(2)
C7 C2 C3 C4 -176.22(13)
C2 C3 C4 C5 -0.5(2)
C3 C4 C5 C6 -0.6(2)
C4 C5 C6 C1 0.8(2)
C4 C5 C6 C19 179.10(13)
N1 C1 C6 C5 179.78(12)
C2 C1 C6 C5 0.15(19)
N1 C1 C6 C19 1.45(19)
C2 C1 C6 C19 -178.17(12)
C3 C2 C7 C12 -74.99(17)
C1 C2 C7 C12 107.31(15)
C3 C2 C7 C8 95.42(16)
C1 C2 C7 C8 -82.28(16)
C12 C7 C8 C9 0.4(2)
C2 C7 C8 C9 -170.16(12)
C12 C7 C8 C13 174.91(12)
C2 C7 C8 C13 4.39(19)
C7 C8 C9 C10 -0.6(2)
C13 C8 C9 C10 -175.24(13)
C8 C9 C10 C11 0.2(2)
C9 C10 C11 C12 0.6(2)
C10 C11 C12 C7 -0.9(2)
C10 C11 C12 C16 178.19(13)
C8 C7 C12 C11 0.4(2)
C2 C7 C12 C11 170.78(12)
C8 C7 C12 C16 -178.70(12)
C2 C7 C12 C16 -8.29(19)
C9 C8 C13 C14 -26.52(19)
C7 C8 C13 C14 158.99(13)
C9 C8 C13 C15 95.19(16)
C7 C8 C13 C15 -79.30(17)
C11 C12 C16 C17 105.24(15)
C7 C12 C16 C17 -75.70(16)
C11 C12 C16 C18 -18.52(19)
C7 C12 C16 C18 160.54(13)
C5 C6 C19 C24 -102.49(15)
C1 C6 C19 C24 75.80(16)
C5 C6 C19 C20 79.12(17)
C1 C6 C19 C20 -102.59(15)
C24 C19 C20 C21 0.2(2)
C6 C19 C20 C21 178.59(12)
C24 C19 C20 C25 -178.30(13)
C6 C19 C20 C25 0.1(2)
C19 C20 C21 C22 -1.8(2)
C25 C20 C21 C22 176.70(14)
C20 C21 C22 C23 1.8(2)
C21 C22 C23 C24 -0.1(2)
C22 C23 C24 C19 -1.5(2)
C22 C23 C24 C28 175.29(13)
C20 C19 C24 C23 1.4(2)
C6 C19 C24 C23 -177.00(13)
C20 C19 C24 C28 -175.30(12)
C6 C19 C24 C28 6.29(19)
C21 C20 C25 C26 -95.43(17)
C19 C20 C25 C26 83.05(17)
C21 C20 C25 C27 27.0(2)
C19 C20 C25 C27 -154.48(14)
C23 C24 C28 C29 59.81(19)
C19 C24 C28 C29 -123.45(15)
C23 C24 C28 C30 -63.70(18)
C19 C24 C28 C30 113.03(16)
